data_2243092
loop_
_publ_author_name
'Sribala, R.'
'Indhumathi, S.'
'Krishnakumar, R.V.'
'Srinivasan, N.'

_publ_section_title
;
 Crystal structure and molecular Hirshfeld surface analysis of
 acenaphthene derivatives obeying the chlorine--methyl exchange rule
;
_journal_coeditor_code JJ2215
_journal_issue 10
_journal_name_full 'Acta Crystallographica Section E'
_journal_page_first 1456
_journal_page_last 1462
_journal_paper_doi 10.1107/S2056989019012428
_journal_volume 75
_journal_year 2019
_chemical_formula_iupac 'C34 H28 Cl2 N2 O2'
_chemical_formula_moiety 'C34 H28 Cl2 N2 O2'
_chemical_formula_sum 'C34 H28 Cl2 N2 O2'
_chemical_formula_weight 567.48
_chemical_name_systematic
5''-(2-Chlorobenzylidene)-4'-(2-chlorophenyl)-1'-methyldispiro[acenaphthene-1,2'-pyrrolidine-3',3''-piperidine]-2,4''-dione
_space_group_crystal_system monoclinic
_space_group_IT_number 14
_space_group_name_Hall '-P 2ybc'
_space_group_name_H-M_alt 'P 1 21/c 1'
_symmetry_space_group_name_Hall '-P 2ybc'
_symmetry_space_group_name_H-M 'P 1 21/c 1'
_atom_sites_solution_hydrogens geom
_audit_creation_method SHELXL-2018/3
_cell_angle_alpha 90
_cell_angle_beta 93.036(2)
_cell_angle_gamma 90
_cell_formula_units_Z 4
_cell_length_a 8.6710(4)
_cell_length_b 15.6756(7)
_cell_length_c 20.2284(9)
_cell_measurement_reflns_used 7274
_cell_measurement_temperature 293(2)
_cell_measurement_theta_max 57.214
_cell_measurement_theta_min 4.783
_cell_volume 2745.6(2)
_computing_cell_refinement
;
SAINT (Bruker, 2012)
;
_computing_data_collection
;
APEX2 (Bruker, 2012)
;
_computing_data_reduction
;
SAINT (Bruker, 2012)
;
_computing_molecular_graphics
;
PLATON (Spek, 2009)
;
_computing_publication_material
;
publCIF (Westrip, 2010)
;
_computing_structure_refinement
;
SHELXL2018 (Sheldrick, 2015)
;
_computing_structure_solution
;
SHELXS2013 (Sheldrick, 2008)
;
_diffrn_ambient_temperature 293(2)
_diffrn_measured_fraction_theta_full 0.998
_diffrn_measured_fraction_theta_max 0.991
_diffrn_measurement_device_type 'Bruker SMART APEXII CCD'
_diffrn_measurement_method '\f and \w scans'
_diffrn_radiation_type MoK\a
_diffrn_radiation_wavelength 0.71073
_diffrn_reflns_av_R_equivalents 0.0256
_diffrn_reflns_av_unetI/netI 0.0252
_diffrn_reflns_limit_h_max 11
_diffrn_reflns_limit_h_min -11
_diffrn_reflns_limit_k_max 21
_diffrn_reflns_limit_k_min -21
_diffrn_reflns_limit_l_max 27
_diffrn_reflns_limit_l_min -27
_diffrn_reflns_number 33739
_diffrn_reflns_theta_full 25.242
_diffrn_reflns_theta_max 29.061
_diffrn_reflns_theta_min 2.352
_diffrn_source 'fine-focus sealed tube'
_exptl_absorpt_coefficient_mu 0.272
_exptl_absorpt_correction_T_max 1.000
_exptl_absorpt_correction_T_min 0.771
_exptl_absorpt_correction_type multi-scan
_exptl_absorpt_process_details
;
(<i>SADABS</i>; Bruker, 2001)
;
_exptl_crystal_colour yellow
_exptl_crystal_density_diffrn 1.373
_exptl_crystal_density_meas 1.37
_exptl_crystal_density_method 'floatation method'
_exptl_crystal_description block
_exptl_crystal_F_000 1184
_exptl_crystal_size_max 0.310
_exptl_crystal_size_mid 0.220
_exptl_crystal_size_min 0.190
_refine_diff_density_max 0.329
_refine_diff_density_min -0.458
_refine_ls_extinction_method none
_refine_ls_goodness_of_fit_ref 1.015
_refine_ls_hydrogen_treatment constr
_refine_ls_matrix_type full
_refine_ls_number_parameters 361
_refine_ls_number_reflns 7274
_refine_ls_number_restraints 0
_refine_ls_restrained_S_all 1.015
_refine_ls_R_factor_all 0.0739
_refine_ls_R_factor_gt 0.0435
_refine_ls_shift/su_max 0.001
_refine_ls_shift/su_mean 0.000
_refine_ls_structure_factor_coef Fsqd
_refine_ls_weighting_details 'w=1/[\s^2^(Fo^2^)+(0.0458P)^2^+1.2817P] where P=(Fo^2^+2Fc^2^)/3'
_refine_ls_weighting_scheme calc
_refine_ls_wR_factor_gt 0.1012
_refine_ls_wR_factor_ref 0.1223
_reflns_number_gt 5025
_reflns_number_total 7274
_reflns_threshold_expression 'I > 2\s(I)'
_cod_data_source_file jj2215sup1.cif
_cod_data_source_block I
_cod_database_code 2243092
_shelx_space_group_comment
;
The symmetry employed for this shelxl refinement is uniquely defined
by the following loop, which should always be used as a source of
symmetry information in preference to the above space-group names.
They are only intended as comments.
;
_shelx_estimated_absorpt_t_min 0.931
_shelx_estimated_absorpt_t_max 0.950

loop_
_space_group_symop_operation_xyz
'x, y, z'
'-x, y+1/2, -z+1/2'
'-x, -y, -z'
'x, -y-1/2, z-1/2'

loop_
_atom_site_type_symbol
_atom_site_label
_atom_site_fract_x
_atom_site_fract_y
_atom_site_fract_z
_atom_site_U_iso_or_equiv
_atom_site_adp_type
_atom_site_calc_flag
_atom_site_occupancy
Cl Cl1 0.38200(9) 0.88710(4) 0.49943(3) 0.0749(2) Uani d 1
Cl Cl2 0.53437(6) 1.07386(3) 0.14315(3) 0.05500(14) Uani d 1
O O1 0.48210(14) 0.92211(9) 0.26952(6) 0.0509(3) Uani d 1
O O2 0.01681(16) 0.80480(10) 0.10859(7) 0.0587(4) Uani d 1
N N1 0.02281(15) 0.96435(9) 0.23726(6) 0.0345(3) Uani d 1
N N2 0.32804(16) 0.76391(9) 0.17821(7) 0.0379(3) Uani d 1
C C1 0.34543(18) 0.93585(10) 0.26001(8) 0.0339(3) Uani d 1
C C2 0.25834(17) 0.90781(10) 0.19571(7) 0.0298(3) Uani d 1
C C3 0.12354(18) 0.96919(10) 0.18237(8) 0.0330(3) Uani d 1
H H3A 0.161841 1.026946 0.177987 0.040 Uiso calc 1
H H3B 0.066923 0.953767 0.141473 0.040 Uiso calc 1
C C4 -0.1310(2) 0.99694(13) 0.21990(10) 0.0486(4) Uani d 1
H H4A -0.175090 0.965861 0.182623 0.073 Uiso calc 1
H H4B -0.194961 0.990171 0.256864 0.073 Uiso calc 1
H H4C -0.124570 1.056321 0.208758 0.073 Uiso calc 1
C C5 0.0931(2) 1.00991(11) 0.29351(8) 0.0412(4) Uani d 1
H H5A 0.029809 1.002742 0.331249 0.049 Uiso calc 1
H H5B 0.096552 1.070296 0.283217 0.049 Uiso calc 1
C C6 0.2542(2) 0.97887(10) 0.31150(8) 0.0367(3) Uani d 1
C C7 0.3209(2) 0.98384(12) 0.37223(9) 0.0453(4) Uani d 1
H H7 0.419755 0.961011 0.377724 0.054 Uiso calc 1
C C8 0.2571(2) 1.02102(12) 0.43141(9) 0.0498(5) Uani d 1
C C9 0.1760(3) 1.09734(15) 0.42992(11) 0.0700(7) Uani d 1
H H9 0.157858 1.125378 0.389746 0.084 Uiso calc 1
C C10 0.1219(4) 1.13245(17) 0.48645(13) 0.0900(9) Uani d 1
H H10 0.067945 1.183728 0.484082 0.108 Uiso calc 1
C C11 0.1467(4) 1.09265(18) 0.54595(12) 0.0925(10) Uani d 1
H H11 0.109239 1.116503 0.584021 0.111 Uiso calc 1
C C12 0.2269(3) 1.01755(16) 0.54950(11) 0.0761(7) Uani d 1
H H12 0.244309 0.990238 0.590018 0.091 Uiso calc 1
C C13 0.2817(3) 0.98246(13) 0.49292(9) 0.0546(5) Uani d 1
C C14 0.40575(19) 1.04221(11) 0.07931(8) 0.0395(4) Uani d 1
C C15 0.3746(2) 1.09964(13) 0.02837(10) 0.0524(5) Uani d 1
H H15 0.424605 1.152112 0.028284 0.063 Uiso calc 1
C C16 0.2695(3) 1.07856(15) -0.02190(10) 0.0604(6) Uani d 1
H H16 0.247308 1.116892 -0.056185 0.073 Uiso calc 1
C C17 0.1973(2) 1.00115(16) -0.02157(10) 0.0589(6) Uani d 1
H H17 0.125775 0.986900 -0.055648 0.071 Uiso calc 1
C C18 0.2301(2) 0.94401(13) 0.02908(9) 0.0475(4) Uani d 1
H H18 0.180273 0.891469 0.028376 0.057 Uiso calc 1
C C19 0.33571(18) 0.96284(11) 0.08114(8) 0.0355(3) Uani d 1
C C20 0.37056(18) 0.90127(10) 0.13774(7) 0.0333(3) Uani d 1
H H20 0.474518 0.914578 0.156241 0.040 Uiso calc 1
C C21 0.3698(2) 0.80722(11) 0.11831(9) 0.0418(4) Uani d 1
H H21A 0.294485 0.796255 0.082138 0.050 Uiso calc 1
H H21B 0.470866 0.789228 0.105323 0.050 Uiso calc 1
C C22 0.3020(3) 0.67327(12) 0.17056(11) 0.0576(5) Uani d 1
H H22A 0.275049 0.649399 0.212106 0.086 Uiso calc 1
H H22B 0.219323 0.663728 0.137946 0.086 Uiso calc 1
H H22C 0.394350 0.646490 0.156564 0.086 Uiso calc 1
C C23 0.20239(17) 0.81269(10) 0.20545(8) 0.0322(3) Uani d 1
C C24 0.0411(2) 0.79856(11) 0.16774(9) 0.0410(4) Uani d 1
C C25 -0.06990(19) 0.77207(11) 0.21615(10) 0.0429(4) Uani d 1
C C26 -0.2263(2) 0.75748(13) 0.21054(12) 0.0572(5) Uani d 1
H H26 -0.281931 0.764906 0.170370 0.069 Uiso calc 1
C C27 -0.2990(2) 0.73129(15) 0.26675(14) 0.0684(7) Uani d 1
H H27 -0.405325 0.722892 0.264134 0.082 Uiso calc 1
C C28 -0.2189(3) 0.71761(13) 0.32545(13) 0.0628(6) Uani d 1
H H28 -0.271567 0.698729 0.361561 0.075 Uiso calc 1
C C29 -0.0578(2) 0.73134(11) 0.33300(10) 0.0461(4) Uani d 1
C C30 0.0409(3) 0.71831(12) 0.38919(10) 0.0526(5) Uani d 1
H H30 0.001188 0.698030 0.428006 0.063 Uiso calc 1
C C31 0.1947(2) 0.73521(12) 0.38725(9) 0.0496(5) Uani d 1
H H31 0.258210 0.724857 0.424875 0.060 Uiso calc 1
C C32 0.2616(2) 0.76802(11) 0.32996(9) 0.0410(4) Uani d 1
H H32 0.366809 0.779746 0.330281 0.049 Uiso calc 1
C C33 0.16946(18) 0.78193(10) 0.27480(8) 0.0339(3) Uani d 1
C C34 0.01184(19) 0.76132(10) 0.27645(9) 0.0379(4) Uani d 1

loop_
_atom_site_aniso_label
_atom_site_aniso_U_11
_atom_site_aniso_U_22
_atom_site_aniso_U_33
_atom_site_aniso_U_12
_atom_site_aniso_U_13
_atom_site_aniso_U_23
Cl1 0.1164(5) 0.0651(4) 0.0426(3) 0.0162(3) -0.0028(3) 0.0052(2)
Cl2 0.0520(3) 0.0486(3) 0.0634(3) -0.0065(2) -0.0062(2) -0.0027(2)
O1 0.0375(6) 0.0762(9) 0.0382(7) 0.0023(6) -0.0059(5) -0.0024(6)
O2 0.0606(8) 0.0712(10) 0.0422(8) -0.0164(7) -0.0156(6) 0.0065(7)
N1 0.0344(7) 0.0376(7) 0.0316(7) 0.0049(5) 0.0030(5) -0.0007(6)
N2 0.0460(8) 0.0329(7) 0.0352(8) 0.0044(6) 0.0067(6) -0.0027(6)
C1 0.0384(8) 0.0354(8) 0.0275(8) -0.0033(6) -0.0013(6) 0.0035(6)
C2 0.0309(7) 0.0335(8) 0.0252(7) 0.0007(6) 0.0013(6) 0.0008(6)
C3 0.0365(8) 0.0355(8) 0.0268(8) 0.0039(6) -0.0005(6) 0.0016(6)
C4 0.0411(9) 0.0537(11) 0.0511(11) 0.0131(8) 0.0035(8) 0.0005(9)
C5 0.0517(10) 0.0408(9) 0.0315(9) 0.0077(7) 0.0039(7) -0.0038(7)
C6 0.0465(9) 0.0344(8) 0.0291(8) -0.0030(7) 0.0010(7) -0.0008(6)
C7 0.0571(11) 0.0466(10) 0.0318(9) -0.0019(8) -0.0023(8) -0.0012(7)
C8 0.0732(13) 0.0468(10) 0.0288(9) -0.0039(9) -0.0025(8) -0.0063(8)
C9 0.117(2) 0.0542(13) 0.0381(11) 0.0107(13) -0.0047(12) -0.0076(9)
C10 0.153(3) 0.0611(15) 0.0555(15) 0.0301(16) 0.0057(16) -0.0159(12)
C11 0.163(3) 0.0710(17) 0.0448(14) 0.0170(18) 0.0209(16) -0.0168(12)
C12 0.133(2) 0.0629(14) 0.0337(11) 0.0001(15) 0.0128(13) -0.0019(10)
C13 0.0821(14) 0.0460(11) 0.0356(10) -0.0045(10) 0.0017(9) -0.0034(8)
C14 0.0358(8) 0.0465(9) 0.0369(9) 0.0042(7) 0.0078(7) 0.0023(7)
C15 0.0570(11) 0.0509(11) 0.0507(12) 0.0045(9) 0.0165(9) 0.0135(9)
C16 0.0635(13) 0.0777(15) 0.0409(11) 0.0173(11) 0.0104(9) 0.0262(10)
C17 0.0525(11) 0.0899(17) 0.0337(10) 0.0036(11) -0.0023(8) 0.0126(10)
C18 0.0463(10) 0.0642(12) 0.0319(9) -0.0031(8) 0.0010(7) 0.0051(8)
C19 0.0337(8) 0.0459(9) 0.0275(8) 0.0032(7) 0.0065(6) 0.0027(7)
C20 0.0324(7) 0.0403(8) 0.0273(8) 0.0011(6) 0.0013(6) 0.0002(6)
C21 0.0485(9) 0.0432(9) 0.0343(9) 0.0054(7) 0.0075(7) -0.0040(7)
C22 0.0804(14) 0.0358(10) 0.0577(13) 0.0030(9) 0.0133(11) -0.0059(9)
C23 0.0335(7) 0.0336(8) 0.0292(8) 0.0001(6) -0.0006(6) 0.0014(6)
C24 0.0413(9) 0.0364(9) 0.0443(10) -0.0033(7) -0.0059(7) 0.0012(7)
C25 0.0367(8) 0.0342(9) 0.0574(11) -0.0009(7) -0.0002(8) 0.0006(8)
C26 0.0391(9) 0.0519(11) 0.0798(15) -0.0016(8) -0.0034(10) -0.0004(10)
C27 0.0395(10) 0.0635(14) 0.104(2) -0.0058(9) 0.0173(12) -0.0037(13)
C28 0.0549(12) 0.0518(12) 0.0851(17) -0.0068(9) 0.0344(12) -0.0017(11)
C29 0.0539(10) 0.0309(8) 0.0555(12) 0.0016(7) 0.0216(9) 0.0003(8)
C30 0.0744(13) 0.0377(9) 0.0482(11) 0.0050(9) 0.0253(10) 0.0054(8)
C31 0.0711(13) 0.0406(10) 0.0374(10) 0.0110(9) 0.0051(9) 0.0074(8)
C32 0.0461(9) 0.0382(9) 0.0389(9) 0.0067(7) 0.0033(7) 0.0048(7)
C33 0.0377(8) 0.0288(7) 0.0355(9) 0.0029(6) 0.0049(6) 0.0026(6)
C34 0.0403(8) 0.0261(7) 0.0479(10) 0.0012(6) 0.0090(7) 0.0000(7)

loop_
_atom_type_symbol
_atom_type_description
_atom_type_scat_dispersion_real
_atom_type_scat_dispersion_imag
_atom_type_scat_source
C C 0.0033 0.0016 'International Tables Vol C Tables 4.2.6.8 and 6.1.1.4'
H H 0.0000 0.0000 'International Tables Vol C Tables 4.2.6.8 and 6.1.1.4'
N N 0.0061 0.0033 'International Tables Vol C Tables 4.2.6.8 and 6.1.1.4'
O O 0.0106 0.0060 'International Tables Vol C Tables 4.2.6.8 and 6.1.1.4'
Cl Cl 0.1484 0.1585 'International Tables Vol C Tables 4.2.6.8 and 6.1.1.4'

loop_
_geom_angle_atom_site_label_1
_geom_angle_atom_site_label_2
_geom_angle_atom_site_label_3
_geom_angle
C5 N1 C3 109.25(13)
C5 N1 C4 111.01(13)
C3 N1 C4 112.25(13)
C22 N2 C21 114.51(14)
C22 N2 C23 116.03(14)
C21 N2 C23 107.08(13)
O1 C1 C6 121.17(15)
O1 C1 C2 121.21(15)
C6 C1 C2 117.60(13)
C3 C2 C1 107.89(12)
C3 C2 C20 114.15(12)
C1 C2 C20 110.87(12)
C3 C2 C23 112.25(12)
C1 C2 C23 107.74(12)
C20 C2 C23 103.77(12)
N1 C3 C2 108.55(12)
N1 C3 H3A 110.0
C2 C3 H3A 110.0
N1 C3 H3B 110.0
C2 C3 H3B 110.0
H3A C3 H3B 108.4
N1 C4 H4A 109.5
N1 C4 H4B 109.5
H4A C4 H4B 109.5
N1 C4 H4C 109.5
H4A C4 H4C 109.5
H4B C4 H4C 109.5
N1 C5 C6 112.12(13)
N1 C5 H5A 109.2
C6 C5 H5A 109.2
N1 C5 H5B 109.2
C6 C5 H5B 109.2
H5A C5 H5B 107.9
C7 C6 C1 116.54(16)
C7 C6 C5 123.80(16)
C1 C6 C5 119.60(14)
C6 C7 C8 127.74(18)
C6 C7 H7 116.1
C8 C7 H7 116.1
C9 C8 C13 116.62(18)
C9 C8 C7 122.54(18)
C13 C8 C7 120.78(18)
C10 C9 C8 121.5(2)
C10 C9 H9 119.2
C8 C9 H9 119.2
C11 C10 C9 120.5(2)
C11 C10 H10 119.8
C9 C10 H10 119.8
C10 C11 C12 119.8(2)
C10 C11 H11 120.1
C12 C11 H11 120.1
C11 C12 C13 119.8(2)
C11 C12 H12 120.1
C13 C12 H12 120.1
C12 C13 C8 121.8(2)
C12 C13 Cl1 118.43(17)
C8 C13 Cl1 119.76(15)
C15 C14 C19 122.37(17)
C15 C14 Cl2 117.45(15)
C19 C14 Cl2 120.17(13)
C16 C15 C14 119.5(2)
C16 C15 H15 120.3
C14 C15 H15 120.3
C17 C16 C15 119.85(19)
C17 C16 H16 120.1
C15 C16 H16 120.1
C16 C17 C18 120.3(2)
C16 C17 H17 119.9
C18 C17 H17 119.9
C17 C18 C19 121.78(19)
C17 C18 H18 119.1
C19 C18 H18 119.1
C14 C19 C18 116.24(16)
C14 C19 C20 121.46(15)
C18 C19 C20 122.29(16)
C19 C20 C21 115.01(13)
C19 C20 C2 114.64(12)
C21 C20 C2 105.17(13)
C19 C20 H20 107.2
C21 C20 H20 107.2
C2 C20 H20 107.2
N2 C21 C20 103.58(13)
N2 C21 H21A 111.0
C20 C21 H21A 111.0
N2 C21 H21B 111.0
C20 C21 H21B 111.0
H21A C21 H21B 109.0
N2 C22 H22A 109.5
N2 C22 H22B 109.5
H22A C22 H22B 109.5
N2 C22 H22C 109.5
H22A C22 H22C 109.5
H22B C22 H22C 109.5
N2 C23 C33 111.16(12)
N2 C23 C24 113.88(13)
C33 C23 C24 101.34(12)
N2 C23 C2 101.90(12)
C33 C23 C2 119.06(13)
C24 C23 C2 110.04(12)
O2 C24 C25 126.70(16)
O2 C24 C23 124.93(16)
C25 C24 C23 108.28(14)
C26 C25 C34 120.53(18)
C26 C25 C24 132.12(19)
C34 C25 C24 107.35(15)
C25 C26 C27 118.0(2)
C25 C26 H26 121.0
C27 C26 H26 121.0
C28 C27 C26 121.8(2)
C28 C27 H27 119.1
C26 C27 H27 119.1
C27 C28 C29 121.7(2)
C27 C28 H28 119.1
C29 C28 H28 119.1
C30 C29 C34 116.10(17)
C30 C29 C28 128.53(19)
C34 C29 C28 115.4(2)
C31 C30 C29 120.33(17)
C31 C30 H30 119.8
C29 C30 H30 119.8
C30 C31 C32 122.50(18)
C30 C31 H31 118.8
C32 C31 H31 118.8
C33 C32 C31 118.77(17)
C33 C32 H32 120.6
C31 C32 H32 120.6
C32 C33 C34 118.36(15)
C32 C33 C23 132.64(15)
C34 C33 C23 108.90(14)
C25 C34 C29 122.39(17)
C25 C34 C33 113.76(15)
C29 C34 C33 123.85(17)

loop_
_geom_bond_atom_site_label_1
_geom_bond_atom_site_label_2
_geom_bond_distance
Cl1 C13 1.731(2)
Cl2 C14 1.7336(18)
O1 C1 1.2098(19)
O2 C24 1.208(2)
N1 C5 1.450(2)
N1 C3 1.4506(19)
N1 C4 1.454(2)
N2 C22 1.446(2)
N2 C21 1.451(2)
N2 C23 1.462(2)
C1 C6 1.501(2)
C1 C2 1.533(2)
C2 C3 1.527(2)
C2 C20 1.566(2)
C2 C23 1.584(2)
C3 H3A 0.9700
C3 H3B 0.9700
C4 H4A 0.9600
C4 H4B 0.9600
C4 H4C 0.9600
C5 C6 1.505(2)
C5 H5A 0.9700
C5 H5B 0.9700
C6 C7 1.332(2)
C7 C8 1.466(3)
C7 H7 0.9300
C8 C9 1.387(3)
C8 C13 1.390(3)
C9 C10 1.374(3)
C9 H9 0.9300
C10 C11 1.363(4)
C10 H10 0.9300
C11 C12 1.367(4)
C11 H11 0.9300
C12 C13 1.377(3)
C12 H12 0.9300
C14 C15 1.384(3)
C14 C19 1.386(2)
C15 C16 1.369(3)
C15 H15 0.9300
C16 C17 1.365(3)
C16 H16 0.9300
C17 C18 1.379(3)
C17 H17 0.9300
C18 C19 1.390(2)
C18 H18 0.9300
C19 C20 1.516(2)
C20 C21 1.526(2)
C20 H20 0.9800
C21 H21A 0.9700
C21 H21B 0.9700
C22 H22A 0.9600
C22 H22B 0.9600
C22 H22C 0.9600
C23 C33 1.525(2)
C23 C24 1.573(2)
C24 C25 1.469(3)
C25 C26 1.374(2)
C25 C34 1.388(3)
C26 C27 1.391(3)
C26 H26 0.9300
C27 C28 1.360(3)
C27 H27 0.9300
C28 C29 1.414(3)
C28 H28 0.9300
C29 C30 1.401(3)
C29 C34 1.402(2)
C30 C31 1.362(3)
C30 H30 0.9300
C31 C32 1.420(2)
C31 H31 0.9300
C32 C33 1.355(2)
C32 H32 0.9300
C33 C34 1.406(2)

loop_
_geom_hbond_atom_site_label_D
_geom_hbond_atom_site_label_H
_geom_hbond_atom_site_label_A
_geom_hbond_site_symmetry_A
_geom_hbond_distance_DH
_geom_hbond_distance_HA
_geom_hbond_distance_DA
_geom_hbond_angle_DHA
_geom_hbond_publ_flag
C10 H10 O2 2 0.93 2.74 3.492(3) 138.6 yes
C16 H16 O2 3_575 0.93 2.76 3.481(3) 135.1 yes
C5 H5B Cg1 2_555 0.97 2.99 3.9466(19) 168 yes

loop_
_geom_torsion_atom_site_label_1
_geom_torsion_atom_site_label_2
_geom_torsion_atom_site_label_3
_geom_torsion_atom_site_label_4
_geom_torsion
_geom_torsion_publ_flag
O1 C1 C2 C3 -151.50(15) ?
C6 C1 C2 C3 30.10(18) ?
O1 C1 C2 C20 -25.8(2) ?
C6 C1 C2 C20 155.77(13) ?
O1 C1 C2 C23 87.09(18) ?
C6 C1 C2 C23 -91.31(15) ?
C5 N1 C3 C2 75.82(16) ?
C4 N1 C3 C2 -160.58(14) ?
C1 C2 C3 N1 -60.62(16) ?
C20 C2 C3 N1 175.67(13) ?
C23 C2 C3 N1 57.94(16) ?
C3 N1 C5 C6 -54.27(18) ?
C4 N1 C5 C6 -178.59(14) ?
O1 C1 C6 C7 -14.3(2) y
C2 C1 C6 C7 164.07(15) ?
O1 C1 C6 C5 168.41(16) ?
C2 C1 C6 C5 -13.2(2) ?
N1 C5 C6 C7 -153.17(16) ?
N1 C5 C6 C1 23.9(2) ?
C1 C6 C7 C8 -179.00(17) ?
C5 C6 C7 C8 -1.9(3) ?
C6 C7 C8 C9 -42.2(3) ?
C6 C7 C8 C13 140.7(2) ?
C13 C8 C9 C10 -0.5(4) ?
C7 C8 C9 C10 -177.7(3) ?
C8 C9 C10 C11 -0.1(5) ?
C9 C10 C11 C12 0.4(5) ?
C10 C11 C12 C13 -0.2(5) ?
C11 C12 C13 C8 -0.4(4) ?
C11 C12 C13 Cl1 -179.7(2) ?
C9 C8 C13 C12 0.8(3) ?
C7 C8 C13 C12 178.0(2) ?
C9 C8 C13 Cl1 -179.95(18) ?
C7 C8 C13 Cl1 -2.7(3) y
C19 C14 C15 C16 0.9(3) ?
Cl2 C14 C15 C16 -177.66(15) ?
C14 C15 C16 C17 -0.4(3) ?
C15 C16 C17 C18 -0.2(3) ?
C16 C17 C18 C19 0.3(3) ?
C15 C14 C19 C18 -0.7(2) ?
Cl2 C14 C19 C18 177.79(13) ?
C15 C14 C19 C20 -179.46(15) ?
Cl2 C14 C19 C20 -0.9(2) y
C17 C18 C19 C14 0.1(3) ?
C17 C18 C19 C20 178.84(17) ?
C14 C19 C20 C21 -145.35(15) ?
C18 C19 C20 C21 36.0(2) ?
C14 C19 C20 C2 92.53(18) ?
C18 C19 C20 C2 -86.13(19) ?
C3 C2 C20 C19 5.57(19) ?
C1 C2 C20 C19 -116.52(15) ?
C23 C2 C20 C19 128.06(14) ?
C3 C2 C20 C21 -121.76(14) ?
C1 C2 C20 C21 116.15(14) ?
C23 C2 C20 C21 0.73(15) ?
C22 N2 C21 C20 173.28(15) ?
C23 N2 C21 C20 43.13(17) ?
C19 C20 C21 N2 -152.40(13) ?
C2 C20 C21 N2 -25.30(16) ?
C22 N2 C23 C33 60.97(19) ?
C21 N2 C23 C33 -169.74(13) ?
C22 N2 C23 C24 -52.7(2) ?
C21 N2 C23 C24 76.57(16) ?
C22 N2 C23 C2 -171.16(15) ?
C21 N2 C23 C2 -41.87(15) ?
C3 C2 C23 N2 147.45(12) ?
C1 C2 C23 N2 -93.90(14) ?
C20 C2 C23 N2 23.71(14) ?
C3 C2 C23 C33 -89.93(16) ?
C1 C2 C23 C33 28.72(17) ?
C20 C2 C23 C33 146.34(13) ?
C3 C2 C23 C24 26.31(17) ?
C1 C2 C23 C24 144.96(13) ?
C20 C2 C23 C24 -97.43(14) ?
N2 C23 C24 O2 -51.3(2) y
C33 C23 C24 O2 -170.73(17) ?
C2 C23 C24 O2 62.4(2) ?
N2 C23 C24 C25 125.47(15) ?
C33 C23 C24 C25 6.04(16) ?
C2 C23 C24 C25 -120.86(14) ?
O2 C24 C25 C26 -8.4(3) ?
C23 C24 C25 C26 174.85(19) ?
O2 C24 C25 C34 171.10(18) ?
C23 C24 C25 C34 -5.60(18) ?
C34 C25 C26 C27 -0.4(3) ?
C24 C25 C26 C27 179.1(2) ?
C25 C26 C27 C28 -2.0(3) ?
C26 C27 C28 C29 1.6(3) ?
C27 C28 C29 C30 -178.3(2) ?
C27 C28 C29 C34 1.2(3) ?
C34 C29 C30 C31 0.5(3) ?
C28 C29 C30 C31 179.99(19) ?
C29 C30 C31 C32 1.4(3) ?
C30 C31 C32 C33 -1.0(3) ?
C31 C32 C33 C34 -1.4(2) ?
C31 C32 C33 C23 -177.36(16) ?
N2 C23 C33 C32 50.4(2) ?
C24 C23 C33 C32 171.78(17) ?
C2 C23 C33 C32 -67.5(2) ?
N2 C23 C33 C34 -125.80(14) ?
C24 C23 C33 C34 -4.45(16) ?
C2 C23 C33 C34 116.30(15) ?
C26 C25 C34 C29 3.3(3) ?
C24 C25 C34 C29 -176.29(15) ?
C26 C25 C34 C33 -177.61(16) ?
C24 C25 C34 C33 2.8(2) ?
C30 C29 C34 C25 175.93(16) ?
C28 C29 C34 C25 -3.6(2) ?
C30 C29 C34 C33 -3.0(2) ?
C28 C29 C34 C33 177.43(16) ?
C32 C33 C34 C25 -175.52(15) ?
C23 C33 C34 C25 1.33(19) ?
C32 C33 C34 C29 3.5(2) ?
C23 C33 C34 C29 -179.62(15) ?

_cod_database_fobs_code 2243092
